data_4060857
loop_
_publ_author_name
'Bernskoetter, Wesley H.'
'Pool, Jaime A.'
'Lobkovsky, Emil'
'Chirik, Paul J.'

_publ_section_title
;
 Carbon--Hydrogen Bond Activation with a Cyclometalated Zirconocene
 Hydride: Mechanistic Differences between Arene and Alkane
 Reductive Elimination
;
_journal_coden_ASTM ORGND7
_journal_issue 5
_journal_name_full Organometallics
_journal_page_first 1092
_journal_page_last 1100
_journal_paper_doi 10.1021/om0508379
_journal_volume 25
_journal_year 2006
_chemical_formula_sum 'C22 H40 Si4 Zr'
_chemical_formula_weight 508.12
_space_group_IT_number 15
_symmetry_cell_setting monoclinic
_symmetry_space_group_name_Hall '-C 2yc'
_symmetry_space_group_name_H-M 'C 1 2/c 1'
_cell_angle_alpha 90.00
_cell_angle_beta 108.594(5)
_cell_angle_gamma 90.00
_cell_formula_units_Z 8
_cell_length_a 29.984(7)
_cell_length_b 9.152(2)
_cell_length_c 20.813(5)
_cell_measurement_temperature 173(2)
_cell_volume 5413(2)
_diffrn_ambient_temperature 173(2)
_exptl_crystal_density_diffrn 1.247
_cod_duplicate_entry 4074727
_cod_depositor_comments
;
The following automatic conversions were performed:
'_symmetry_cell_setting' value 'Monoclinic' changed to 'monoclinic'
according to '/home/saulius/struct/CIF-dictionaries/cif_core.dic'
dictionary named 'cif_core.dic' version 2.4.1 from 2010-06-29.

Automatic conversion script
Id: cif_fix_enum 1527 2010-12-29 10:47:43Z saulius 
;
_cod_original_sg_symbol_H-M 'C 2/c'
_cod_database_code 4060857

loop_
_symmetry_equiv_pos_as_xyz
'x, y, z'
'-x, y, -z+1/2'
'x+1/2, y+1/2, z'
'-x+1/2, y+1/2, -z+1/2'
'-x, -y, -z'
'x, -y, z-1/2'
'-x+1/2, -y+1/2, -z'
'x+1/2, -y+1/2, z-1/2'

loop_
_atom_site_label
_atom_site_type_symbol
_atom_site_fract_x
_atom_site_fract_y
_atom_site_fract_z
_atom_site_U_iso_or_equiv
_atom_site_adp_type
_atom_site_occupancy
_atom_site_symmetry_multiplicity
_atom_site_calc_flag
_atom_site_refinement_flags
_atom_site_disorder_assembly
_atom_site_disorder_group
Zr1 Zr 0.120233(6) 0.508917(18) 0.370083(9) 0.01731(5) Uani 1 1 d . . .
Si1 Si 0.13341(2) 0.82413(6) 0.51265(3) 0.02636(13) Uani 1 1 d . . .
Si2 Si 0.105697(19) 0.67757(6) 0.23046(3) 0.02197(12) Uani 1 1 d . . .
Si3 Si 0.04320(2) 0.34074(6) 0.41917(3) 0.02506(12) Uani 1 1 d . . .
Si4 Si 0.196530(19) 0.19285(6) 0.31642(3) 0.02239(12) Uani 1 1 d . . .
C1 C 0.14383(7) 0.7556(2) 0.43412(10) 0.0222(4) Uani 1 1 d . . .
C2 C 0.18536(7) 0.6889(2) 0.42892(10) 0.0230(4) Uani 1 1 d . . .
H2 H 0.2105(8) 0.659(2) 0.4654(12) 0.022(6) Uiso 1 1 d . . .
C3 C 0.18191(7) 0.6774(2) 0.35981(10) 0.0220(4) Uani 1 1 d . . .
H3 H 0.2059(9) 0.637(3) 0.3431(13) 0.039(7) Uiso 1 1 d . . .
C4 C 0.13822(7) 0.73961(19) 0.31915(10) 0.0205(4) Uani 1 1 d . . .
C5 C 0.11521(7) 0.7854(2) 0.36584(10) 0.0224(4) Uani 1 1 d . . .
H5 H 0.0858(8) 0.831(2) 0.3552(11) 0.023(6) Uiso 1 1 d . . .
C6 C 0.10352(7) 0.2783(2) 0.42240(10) 0.0212(4) Uani 1 1 d . . .
C7 C 0.11513(7) 0.2329(2) 0.36463(10) 0.0216(4) Uani 1 1 d . . .
H7 H 0.0927(7) 0.188(2) 0.3242(11) 0.017(5) Uiso 1 1 d . . .
C8 C 0.16355(7) 0.2627(2) 0.37248(10) 0.0199(4) Uani 1 1 d . . .
C9 C 0.18218(7) 0.3283(2) 0.43750(10) 0.0218(4) Uani 1 1 d . . .
H9 H 0.2126(8) 0.355(2) 0.4557(12) 0.024(6) Uiso 1 1 d . . .
C10 C 0.14621(7) 0.3398(2) 0.46752(10) 0.0216(4) Uani 1 1 d . . .
H10 H 0.1501(8) 0.378(2) 0.5120(12) 0.029(6) Uiso 1 1 d . . .
C11 C 0.18021(11) 0.9613(3) 0.55081(16) 0.0445(7) Uani 1 1 d . . .
H11C H 0.1807(11) 1.029(3) 0.5209(17) 0.053(10) Uiso 1 1 d . . .
H11B H 0.2099(12) 0.919(4) 0.5621(17) 0.069(10) Uiso 1 1 d . . .
H11A H 0.1769(11) 1.009(3) 0.5900(18) 0.065(10) Uiso 1 1 d . . .
C12 C 0.07507(10) 0.9146(3) 0.48984(16) 0.0385(6) Uani 1 1 d . . .
H12C H 0.0510(10) 0.853(3) 0.4705(15) 0.049(8) Uiso 1 1 d . . .
H12B H 0.0690(10) 0.949(3) 0.5275(16) 0.048(8) Uiso 1 1 d . . .
H12A H 0.0723(11) 0.995(3) 0.4622(17) 0.055(9) Uiso 1 1 d . . .
C13 C 0.13633(14) 0.6724(3) 0.57358(14) 0.0489(8) Uani 1 1 d . . .
H13C H 0.1648(12) 0.630(4) 0.5845(17) 0.069(11) Uiso 1 1 d . . .
H13B H 0.1092(13) 0.602(4) 0.5543(18) 0.083(12) Uiso 1 1 d . . .
H13A H 0.1351(16) 0.707(5) 0.614(2) 0.120(16) Uiso 1 1 d . . .
C14 C 0.14497(10) 0.6890(3) 0.17701(13) 0.0336(5) Uani 1 1 d . . .
H14C H 0.1742(11) 0.641(3) 0.1975(15) 0.054(9) Uiso 1 1 d . . .
H14B H 0.1318(11) 0.641(3) 0.1378(17) 0.057(9) Uiso 1 1 d . . .
H14A H 0.1514(10) 0.779(4) 0.1701(15) 0.058(9) Uiso 1 1 d . . .
C15 C 0.05290(9) 0.7950(3) 0.19495(13) 0.0326(5) Uani 1 1 d . . .
H15C H 0.0351(10) 0.791(3) 0.2212(15) 0.046(8) Uiso 1 1 d . . .
H15B H 0.0326(10) 0.771(3) 0.1524(16) 0.053(8) Uiso 1 1 d . . .
H15A H 0.0608(11) 0.892(4) 0.1931(17) 0.075(11) Uiso 1 1 d . . .
C16 C 0.09339(8) 0.4902(2) 0.25282(10) 0.0265(4) Uani 1 1 d . . .
H16B H 0.0643(11) 0.470(3) 0.2464(15) 0.051(9) Uiso 1 1 d . . .
H16A H 0.1075(9) 0.420(3) 0.2358(13) 0.043(7) Uiso 1 1 d . . .
C17 C 0.04828(8) 0.5271(2) 0.38870(13) 0.0278(4) Uani 1 1 d . . .
H17B H 0.0279(10) 0.550(3) 0.3472(16) 0.054(8) Uiso 1 1 d . . .
H17A H 0.0470(10) 0.603(3) 0.4159(15) 0.054(9) Uiso 1 1 d . . .
C18 C 0.03602(11) 0.3292(3) 0.50461(15) 0.0400(6) Uani 1 1 d . . .
H18C H 0.0563(12) 0.387(4) 0.5362(18) 0.075(12) Uiso 1 1 d . . .
H18B H 0.0051(10) 0.358(3) 0.5047(13) 0.047(8) Uiso 1 1 d . . .
H18A H 0.0413(11) 0.229(4) 0.5211(16) 0.063(9) Uiso 1 1 d . . .
C19 C -0.00180(10) 0.2224(3) 0.35907(16) 0.0422(6) Uani 1 1 d . . .
H19C H 0.0007(11) 0.220(3) 0.3176(16) 0.058(10) Uiso 1 1 d . . .
H19B H -0.0329(11) 0.254(3) 0.3538(15) 0.054(8) Uiso 1 1 d . . .
H19A H -0.0011(12) 0.117(4) 0.3711(18) 0.084(11) Uiso 1 1 d . . .
C20 C 0.24125(10) 0.0622(3) 0.36824(14) 0.0374(6) Uani 1 1 d . . .
H20C H 0.2652(10) 0.112(3) 0.4041(16) 0.054(8) Uiso 1 1 d . . .
H20B H 0.2272(10) -0.010(3) 0.3859(15) 0.050(9) Uiso 1 1 d . . .
H20A H 0.2570(12) 0.018(3) 0.3422(17) 0.061(9) Uiso 1 1 d . . .
C21 C 0.15455(10) 0.0950(3) 0.24406(12) 0.0334(5) Uani 1 1 d . . .
H21C H 0.1292(11) 0.155(3) 0.2185(15) 0.053(8) Uiso 1 1 d . . .
H21B H 0.1416(12) 0.020(3) 0.2557(17) 0.064(10) Uiso 1 1 d . . .
H21A H 0.1704(10) 0.056(3) 0.2139(15) 0.052(8) Uiso 1 1 d . . .
C22 C 0.22604(9) 0.3420(3) 0.28410(14) 0.0333(5) Uani 1 1 d . . .
H22C H 0.2432(10) 0.303(3) 0.2576(14) 0.048(8) Uiso 1 1 d . . .
H22B H 0.2466(10) 0.392(3) 0.3177(15) 0.050(8) Uiso 1 1 d . . .
H22A H 0.2040(9) 0.406(3) 0.2567(13) 0.037(7) Uiso 1 1 d . . .

loop_
_atom_site_aniso_label
_atom_site_aniso_U_11
_atom_site_aniso_U_22
_atom_site_aniso_U_33
_atom_site_aniso_U_23
_atom_site_aniso_U_13
_atom_site_aniso_U_12
Zr1 0.01868(8) 0.01532(8) 0.01689(8) 0.00117(7) 0.00419(6) -0.00026(7)
Si1 0.0371(3) 0.0215(3) 0.0198(3) -0.0014(2) 0.0081(2) 0.0049(2)
Si2 0.0270(3) 0.0202(3) 0.0166(3) 0.0007(2) 0.0040(2) -0.0033(2)
Si3 0.0223(3) 0.0229(3) 0.0322(3) 0.0062(2) 0.0118(2) 0.0021(2)
Si4 0.0253(3) 0.0210(3) 0.0225(3) -0.0016(2) 0.0098(2) 0.0012(2)
C1 0.0278(10) 0.0172(8) 0.0196(9) -0.0008(7) 0.0048(8) -0.0009(7)
C2 0.0244(9) 0.0207(9) 0.0204(10) -0.0020(7) 0.0021(8) -0.0019(8)
C3 0.0221(9) 0.0203(9) 0.0234(10) -0.0032(7) 0.0069(8) -0.0058(7)
C4 0.0249(9) 0.0155(8) 0.0198(9) 0.0015(7) 0.0054(8) -0.0047(7)
C5 0.0258(10) 0.0168(8) 0.0223(10) 0.0021(7) 0.0044(8) -0.0002(8)
C6 0.0227(9) 0.0176(8) 0.0243(10) 0.0054(7) 0.0089(8) 0.0020(7)
C7 0.0231(9) 0.0179(8) 0.0227(10) 0.0019(7) 0.0057(8) 0.0000(7)
C8 0.0216(9) 0.0173(8) 0.0208(9) 0.0011(7) 0.0066(7) 0.0016(7)
C9 0.0200(9) 0.0206(9) 0.0228(10) 0.0016(7) 0.0038(8) 0.0027(8)
C10 0.0257(9) 0.0207(9) 0.0179(9) 0.0026(7) 0.0065(8) 0.0060(7)
C11 0.0462(16) 0.0451(16) 0.0374(15) -0.0192(12) 0.0062(12) -0.0028(12)
C12 0.0422(14) 0.0296(12) 0.0481(16) -0.0026(11) 0.0204(13) 0.0048(11)
C13 0.089(2) 0.0334(13) 0.0271(13) 0.0054(11) 0.0226(15) 0.0157(15)
C14 0.0431(14) 0.0347(13) 0.0249(12) -0.0035(10) 0.0136(10) -0.0054(11)
C15 0.0310(11) 0.0324(12) 0.0290(12) 0.0019(10) 0.0020(10) -0.0003(10)
C16 0.0318(10) 0.0226(10) 0.0206(9) -0.0012(8) 0.0021(8) -0.0040(9)
C17 0.0258(10) 0.0218(10) 0.0371(12) 0.0065(9) 0.0118(9) 0.0061(8)
C18 0.0469(15) 0.0380(14) 0.0453(16) 0.0083(12) 0.0290(13) 0.0078(12)
C19 0.0311(13) 0.0362(14) 0.0522(18) 0.0058(12) 0.0033(12) -0.0044(11)
C20 0.0384(13) 0.0401(14) 0.0362(14) 0.0022(11) 0.0153(12) 0.0149(11)
C21 0.0444(14) 0.0285(11) 0.0266(12) -0.0047(9) 0.0104(11) -0.0049(11)
C22 0.0351(12) 0.0300(11) 0.0409(14) -0.0011(10) 0.0208(11) -0.0025(10)

loop_
_geom_bond_atom_site_label_1
_geom_bond_atom_site_label_2
_geom_bond_distance
_geom_bond_site_symmetry_2
_geom_bond_publ_flag
Zr1 C17 2.316(2) . ?
Zr1 C16 2.320(2) . ?
Zr1 C3 2.4690(19) . ?
Zr1 C10 2.4713(19) . ?
Zr1 C4 2.4973(18) . ?
Zr1 C6 2.4974(19) . ?
Zr1 C7 2.531(2) . ?
Zr1 C5 2.534(2) . ?
Zr1 C9 2.5471(19) . ?
Zr1 C2 2.550(2) . ?
Zr1 C8 2.5936(19) . ?
Zr1 C1 2.6021(19) . ?
Si1 C12 1.855(3) . ?
Si1 C11 1.861(3) . ?
Si1 C13 1.863(3) . ?
Si1 C1 1.868(2) . ?
Si2 C16 1.844(2) . ?
Si2 C15 1.861(2) . ?
Si2 C14 1.863(3) . ?
Si2 C4 1.880(2) . ?
Si3 C17 1.843(2) . ?
Si3 C18 1.861(3) . ?
Si3 C19 1.866(3) . ?
Si3 C6 1.877(2) . ?
Si4 C21 1.857(2) . ?
Si4 C20 1.862(3) . ?
Si4 C22 1.865(2) . ?
Si4 C8 1.866(2) . ?
C1 C2 1.421(3) . ?
C1 C5 1.433(3) . ?
C2 C3 1.413(3) . ?
C3 C4 1.431(3) . ?
C4 C5 1.423(3) . ?
C6 C7 1.417(3) . ?
C6 C10 1.439(3) . ?
C7 C8 1.434(3) . ?
C8 C9 1.422(3) . ?
C9 C10 1.412(3) . ?
